data_7153429
loop_
_publ_author_name
'Pitchumony, Tamil Selvi'
'Spingler, Bernhard'
'Motterlini, Roberto'
'Alberto, Roger'

_publ_section_title
;
 Syntheses, structural characterization and CO releasing properties of
 boranocarbonate [H3BCO2H]- derivatives.
;
_journal_issue 21
_journal_name_full 'Organic &amp; biomolecular chemistry'
_journal_page_first 4849
_journal_page_last 4854
_journal_paper_doi 10.1039/c0ob00099j
_journal_volume 8
_journal_year 2010
_chemical_formula_sum 'C22 H36 B K N1.5 O7'
_chemical_formula_weight 483.43
_chemical_name_systematic
;
?
;
_space_group_IT_number 18
_symmetry_cell_setting orthorhombic
_symmetry_space_group_name_Hall 'P 2 2ab'
_symmetry_space_group_name_H-M 'P 21 21 2'
_atom_sites_solution_hydrogens geom
_atom_sites_solution_primary direct
_atom_sites_solution_secondary difmap
_audit_creation_method SHELXL-97
_cell_angle_alpha 90.00
_cell_angle_beta 90.00
_cell_angle_gamma 90.00
_cell_formula_units_Z 4
_cell_length_a 20.6439(7)
_cell_length_b 14.6541(4)
_cell_length_c 8.4379(3)
_cell_measurement_reflns_used 4708
_cell_measurement_temperature 183(2)
_cell_measurement_theta_max 30.6401
_cell_measurement_theta_min 2.4065
_cell_volume 2552.61(14)
_computing_cell_refinement 'CrysAlis^Pro^ (Oxford, 2007)'
_computing_data_collection 'CrysAlis^Pro^ (Oxford, 2007)'
_computing_data_reduction 'CrysAlis^Pro^ (Oxford, 2007)'
_computing_molecular_graphics 'ORTEP-3 (Farrugia, 1997)'
_computing_publication_material 'SHELXL-97 (Sheldrick, 2008)'
_computing_structure_refinement 'SHELXL-97 (Sheldrick, 2008)'
_computing_structure_solution 'SIR-97 (Altomare, 1999)'
_diffrn_ambient_temperature 183(2)
_diffrn_detector_area_resol_mean 10.4498
_diffrn_measured_fraction_theta_full 0.999
_diffrn_measured_fraction_theta_max 0.999
_diffrn_measurement_device_type 'Oxford Xcalibur Ruby CCD'
_diffrn_measurement_method '\o oscillation scan'
_diffrn_radiation_monochromator graphite
_diffrn_radiation_source 'Enhance (Mo) X-ray Source'
_diffrn_radiation_type MoK\a
_diffrn_radiation_wavelength 0.7107
_diffrn_reflns_av_R_equivalents 0.0548
_diffrn_reflns_av_sigmaI/netI 0.1233
_diffrn_reflns_limit_h_max 23
_diffrn_reflns_limit_h_min -26
_diffrn_reflns_limit_k_max 17
_diffrn_reflns_limit_k_min -18
_diffrn_reflns_limit_l_max 10
_diffrn_reflns_limit_l_min -10
_diffrn_reflns_number 15585
_diffrn_reflns_theta_full 27.10
_diffrn_reflns_theta_max 27.10
_diffrn_reflns_theta_min 2.41
_exptl_absorpt_coefficient_mu 0.249
_exptl_absorpt_correction_T_max 0.9852
_exptl_absorpt_correction_T_min 0.7387
_exptl_absorpt_correction_type multi-scan
_exptl_absorpt_process_details
;
CrysAlis RED, Oxford Diffraction Ltd.,
Version 1.171.32.5 (release 08-05-2007 CrysAlis171 .NET)
(compiled May 8 2007,13:10:02)
Empirical absorption correction using spherical harmonics,
implemented in SCALE3 ABSPACK scaling algorithm.
;
_exptl_crystal_colour colourless
_exptl_crystal_density_diffrn 1.258
_exptl_crystal_density_method 'not measured'
_exptl_crystal_description needle
_exptl_crystal_F_000 1034
_exptl_crystal_size_max 0.52
_exptl_crystal_size_mid 0.09
_exptl_crystal_size_min 0.06
_refine_diff_density_max 0.460
_refine_diff_density_min -0.217
_refine_diff_density_rms 0.044
_refine_ls_abs_structure_details 'Flack H D (1983), Acta Cryst. A39, 876-881'
_refine_ls_abs_structure_Flack 0.08(5)
_refine_ls_extinction_method none
_refine_ls_goodness_of_fit_ref 0.933
_refine_ls_hydrogen_treatment mixed
_refine_ls_matrix_type full
_refine_ls_number_parameters 307
_refine_ls_number_reflns 5548
_refine_ls_number_restraints 23
_refine_ls_restrained_S_all 0.936
_refine_ls_R_factor_all 0.1202
_refine_ls_R_factor_gt 0.0569
_refine_ls_shift/su_max 0.000
_refine_ls_shift/su_mean 0.000
_refine_ls_structure_factor_coef Fsqd
_refine_ls_weighting_details 'calc w=1/[\s^2^(Fo^2^)+(0.0402P)^2^+0.0000P] where P=(Fo^2^+2Fc^2^)/3'
_refine_ls_weighting_scheme calc
_refine_ls_wR_factor_gt 0.0848
_refine_ls_wR_factor_ref 0.0961
_reflns_number_gt 3227
_reflns_number_total 5548
_reflns_threshold_expression >2sigma(I)
_cod_data_source_file c0ob00099j.txt
_cod_data_source_block sp191107
_cod_original_sg_symbol_H-M P21212
_cod_original_formula_sum 'C22 H36 B K N1.50 O7'
_cod_database_code 7153429

loop_
_symmetry_equiv_pos_as_xyz
'x, y, z'
'-x, -y, z'
'x+1/2, -y+1/2, -z'
'-x+1/2, y+1/2, -z'

loop_
_atom_site_label
_atom_site_type_symbol
_atom_site_fract_x
_atom_site_fract_y
_atom_site_fract_z
_atom_site_U_iso_or_equiv
_atom_site_adp_type
_atom_site_occupancy
_atom_site_symmetry_multiplicity
_atom_site_calc_flag
_atom_site_refinement_flags
C2 C 0.17805(16) 0.5013(2) 0.2425(4) 0.0496(9) Uani 1 1 d .
H2A H 0.2100 0.5376 0.1817 0.059 Uiso 1 1 calc R
H2B H 0.1561 0.5425 0.3185 0.059 Uiso 1 1 calc R
C3 C 0.12945(18) 0.4605(2) 0.1324(4) 0.0519(10) Uani 1 1 d .
H3A H 0.1102 0.5085 0.0645 0.062 Uiso 1 1 calc R
H3B H 0.1504 0.4147 0.0632 0.062 Uiso 1 1 calc R
C5 C 0.03117(17) 0.3785(2) 0.1326(4) 0.0522(10) Uani 1 1 d .
H5A H 0.0491 0.3276 0.0690 0.063 Uiso 1 1 calc R
H5B H 0.0126 0.4243 0.0592 0.063 Uiso 1 1 calc R
C6 C -0.01986(16) 0.3440(2) 0.2419(4) 0.0518(10) Uani 1 1 d .
H6A H -0.0335 0.3930 0.3155 0.062 Uiso 1 1 calc R
H6B H -0.0582 0.3239 0.1807 0.062 Uiso 1 1 calc R
C8 C -0.04085(15) 0.2230(2) 0.4227(4) 0.0524(9) Uani 1 1 d .
H8A H -0.0769 0.2016 0.3549 0.063 Uiso 1 1 calc R
H8B H -0.0587 0.2650 0.5037 0.063 Uiso 1 1 calc R
C9 C -0.00900(18) 0.1440(2) 0.5007(4) 0.0514(10) Uani 1 1 d .
H9A H -0.0415 0.1076 0.5593 0.062 Uiso 1 1 calc R
H9B H 0.0113 0.1043 0.4198 0.062 Uiso 1 1 calc R
C11 C 0.07131(17) 0.1059(2) 0.6893(4) 0.0513(10) Uani 1 1 d .
H11A H 0.0935 0.0653 0.6129 0.062 Uiso 1 1 calc R
H11B H 0.0395 0.0691 0.7498 0.062 Uiso 1 1 calc R
C12 C 0.11963(17) 0.1474(2) 0.7998(4) 0.0517(9) Uani 1 1 d .
H12A H 0.0979 0.1917 0.8706 0.062 Uiso 1 1 calc R
H12B H 0.1395 0.0993 0.8663 0.062 Uiso 1 1 calc R
C14 C 0.21625(16) 0.2319(2) 0.8069(4) 0.0473(9) Uani 1 1 d .
H14A H 0.2347 0.1855 0.8794 0.057 Uiso 1 1 calc R
H14B H 0.1973 0.2815 0.8716 0.057 Uiso 1 1 calc R
C15 C 0.26789(15) 0.2690(2) 0.7018(4) 0.0452(8) Uani 1 1 d .
H15A H 0.3049 0.2905 0.7663 0.054 Uiso 1 1 calc R
H15B H 0.2836 0.2208 0.6291 0.054 Uiso 1 1 calc R
C17 C 0.28864(16) 0.3861(2) 0.5149(4) 0.0502(10) Uani 1 1 d .
H17A H 0.3060 0.3417 0.4372 0.060 Uiso 1 1 calc R
H17B H 0.3250 0.4084 0.5807 0.060 Uiso 1 1 calc R
C18 C 0.25805(16) 0.4636(2) 0.4306(4) 0.0540(10) Uani 1 1 d .
H18B H 0.2381 0.5057 0.5083 0.065 Uiso 1 1 calc R
H18A H 0.2913 0.4977 0.3704 0.065 Uiso 1 1 calc R
C21 C 0.18440(16) 0.0874(2) 0.2114(4) 0.0365(8) Uani 1 1 d .
C24 C 0.14685(14) -0.05332(18) 0.0620(3) 0.0277(7) Uani 1 1 d .
C25 C 0.16729(15) -0.1174(2) -0.0489(3) 0.0373(8) Uani 1 1 d .
H25A H 0.2111 -0.1168 -0.0830 0.045 Uiso 1 1 calc R
C26 C 0.12570(16) -0.18151(19) -0.1106(4) 0.0402(8) Uani 1 1 d .
H26A H 0.1411 -0.2252 -0.1846 0.048 Uiso 1 1 calc R
C27 C 0.06127(15) -0.1822(2) -0.0643(4) 0.0420(9) Uani 1 1 d .
H27A H 0.0319 -0.2254 -0.1079 0.050 Uiso 1 1 calc R
C28 C 0.04057(16) -0.1197(2) 0.0450(4) 0.0449(9) Uani 1 1 d .
H28A H -0.0035 -0.1202 0.0776 0.054 Uiso 1 1 calc R
C29 C 0.08255(15) -0.0555(2) 0.1094(4) 0.0377(8) Uani 1 1 d .
H29A H 0.0672 -0.0131 0.1859 0.045 Uiso 1 1 calc R
C30 C 0.0703(3) 0.4755(4) 0.7013(5) 0.0952(17) Uani 1 1 d DU
C31 C 0.0457(3) 0.5651(4) 0.7032(5) 0.1001(19) Uani 1 1 d DU
H31A H 0.0762 0.6135 0.7072 0.120 Uiso 1 1 calc R
C32 C 0.0193(4) 0.4115(3) 0.6997(5) 0.106(2) Uani 1 1 d DU
H32A H 0.0302 0.3485 0.6961 0.128 Uiso 1 1 calc R
N23 N 0.19187(11) 0.00998(16) 0.1190(3) 0.0361(6) Uani 1 1 d .
H23A H 0.2322 -0.0014 0.0913 0.043 Uiso 1 1 calc R
N33 N 0.1242(4) 0.4566(8) 0.7067(11) 0.134(5) Uani 0.50 1 d PU
O1 O 0.21006(10) 0.43022(13) 0.3256(2) 0.0405(6) Uani 1 1 d .
O4 O 0.08080(10) 0.41875(14) 0.2257(3) 0.0441(6) Uani 1 1 d .
O7 O 0.00632(9) 0.26908(15) 0.3289(2) 0.0451(5) Uani 1 1 d .
O10 O 0.03915(10) 0.17733(13) 0.6075(3) 0.0422(6) Uani 1 1 d .
O13 O 0.16795(10) 0.19193(14) 0.7100(2) 0.0444(6) Uani 1 1 d .
O16 O 0.24140(9) 0.34314(14) 0.6128(3) 0.0430(6) Uani 1 1 d .
O20 O 0.13060(11) 0.10445(15) 0.2671(3) 0.0642(7) Uani 1 1 d .
K1 K 0.13815(3) 0.26972(4) 0.41284(8) 0.03667(18) Uani 1 1 d .
B22 B 0.2485(2) 0.1490(3) 0.2301(5) 0.0439(10) Uani 1 1 d D
H22A H 0.2886(12) 0.1202(19) 0.154(3) 0.066 Uiso 1 1 d D
H22B H 0.2360(14) 0.2191(14) 0.189(3) 0.066 Uiso 1 1 d D
H22C H 0.2604(14) 0.153(2) 0.356(2) 0.066 Uiso 1 1 d D

loop_
_atom_site_aniso_label
_atom_site_aniso_U_11
_atom_site_aniso_U_22
_atom_site_aniso_U_33
_atom_site_aniso_U_23
_atom_site_aniso_U_13
_atom_site_aniso_U_12
C2 0.056(2) 0.0316(19) 0.061(2) 0.007(2) 0.014(2) -0.0043(18)
C3 0.064(3) 0.042(2) 0.050(2) 0.0096(18) 0.009(2) 0.009(2)
C5 0.058(3) 0.047(2) 0.052(2) 0.0026(19) -0.017(2) 0.0055(19)
C6 0.041(2) 0.042(2) 0.072(3) -0.002(2) -0.016(2) 0.0053(17)
C8 0.0322(18) 0.058(2) 0.067(2) -0.010(2) -0.005(2) -0.0058(18)
C9 0.043(2) 0.045(2) 0.067(2) -0.006(2) 0.010(2) -0.0114(19)
C11 0.056(2) 0.0332(19) 0.065(3) 0.011(2) 0.012(2) -0.0029(18)
C12 0.061(2) 0.045(2) 0.049(2) 0.009(2) 0.009(2) 0.0009(19)
C14 0.060(2) 0.046(2) 0.0363(19) -0.0048(19) -0.0118(19) 0.0065(19)
C15 0.046(2) 0.046(2) 0.043(2) -0.0121(19) -0.0124(18) 0.0068(19)
C17 0.038(2) 0.056(2) 0.057(2) -0.010(2) -0.003(2) -0.0099(19)
C18 0.046(2) 0.047(2) 0.068(3) -0.010(2) 0.008(2) -0.0195(18)
C21 0.040(2) 0.0325(19) 0.0365(19) -0.0022(16) -0.0059(18) -0.0035(16)
C24 0.0309(19) 0.0256(15) 0.0266(17) 0.0075(14) -0.0002(16) 0.0014(14)
C25 0.036(2) 0.0407(18) 0.0352(19) 0.0043(17) 0.0044(16) 0.0048(16)
C26 0.054(2) 0.0331(17) 0.0337(18) -0.0038(16) -0.0025(19) 0.0041(16)
C27 0.038(2) 0.0411(19) 0.047(2) -0.0045(18) -0.0062(18) -0.0054(16)
C28 0.037(2) 0.046(2) 0.051(2) -0.007(2) 0.0046(18) -0.0042(17)
C29 0.042(2) 0.0384(18) 0.0323(19) 0.0002(18) 0.0042(18) -0.0014(16)
C30 0.160(6) 0.088(4) 0.038(3) 0.016(3) 0.000(3) -0.023(5)
C31 0.154(6) 0.090(5) 0.056(3) 0.019(3) -0.027(4) -0.053(4)
C32 0.205(7) 0.066(4) 0.049(3) 0.004(3) 0.015(4) -0.004(5)
N23 0.0289(15) 0.0352(14) 0.0443(16) 0.0004(15) 0.0037(14) 0.0000(12)
N33 0.075(6) 0.234(12) 0.093(6) 0.014(7) 0.015(6) 0.098(7)
O1 0.0386(14) 0.0321(12) 0.0509(13) -0.0022(12) -0.0013(12) -0.0050(10)
O4 0.0462(14) 0.0449(13) 0.0413(14) 0.0044(12) -0.0038(13) -0.0025(12)
O7 0.0300(12) 0.0427(12) 0.0625(14) 0.0069(12) -0.0021(12) 0.0006(11)
O10 0.0432(13) 0.0344(12) 0.0490(14) 0.0021(12) 0.0053(13) -0.0047(10)
O13 0.0458(14) 0.0502(14) 0.0372(13) 0.0027(11) -0.0001(13) -0.0014(11)
O16 0.0346(12) 0.0433(12) 0.0509(14) -0.0029(13) -0.0012(13) -0.0028(11)
O20 0.0433(16) 0.0602(15) 0.0892(19) -0.0357(14) 0.0198(16) -0.0087(13)
K1 0.0353(4) 0.0329(3) 0.0419(4) 0.0002(4) -0.0022(4) -0.0029(3)
B22 0.053(3) 0.043(2) 0.036(2) -0.001(2) 0.002(2) -0.007(2)

loop_
_atom_type_symbol
_atom_type_description
_atom_type_scat_dispersion_real
_atom_type_scat_dispersion_imag
_atom_type_scat_source
C C 0.0033 0.0016 'International Tables Vol C Tables 4.2.6.8 and 6.1.1.4'
H H 0.0000 0.0000 'International Tables Vol C Tables 4.2.6.8 and 6.1.1.4'
N N 0.0061 0.0033 'International Tables Vol C Tables 4.2.6.8 and 6.1.1.4'
O O 0.0106 0.0060 'International Tables Vol C Tables 4.2.6.8 and 6.1.1.4'
K K 0.2009 0.2494 'International Tables Vol C Tables 4.2.6.8 and 6.1.1.4'
B B 0.0013 0.0007 'International Tables Vol C Tables 4.2.6.8 and 6.1.1.4'

loop_
_geom_angle_atom_site_label_1
_geom_angle_atom_site_label_2
_geom_angle_atom_site_label_3
_geom_angle
_geom_angle_site_symmetry_1
O1 C2 C3 109.1(3) .
O1 C2 H2A 109.9 .
C3 C2 H2A 109.9 .
O1 C2 H2B 109.9 .
C3 C2 H2B 109.9 .
H2A C2 H2B 108.3 .
O4 C3 C2 107.7(3) .
O4 C3 H3A 110.2 .
C2 C3 H3A 110.2 .
O4 C3 H3B 110.2 .
C2 C3 H3B 110.2 .
H3A C3 H3B 108.5 .
O4 C5 C6 108.0(3) .
O4 C5 H5A 110.1 .
C6 C5 H5A 110.1 .
O4 C5 H5B 110.1 .
C6 C5 H5B 110.1 .
H5A C5 H5B 108.4 .
O7 C6 C5 108.2(3) .
O7 C6 H6A 110.1 .
C5 C6 H6A 110.1 .
O7 C6 H6B 110.1 .
C5 C6 H6B 110.1 .
H6A C6 H6B 108.4 .
O7 C8 C9 108.2(3) .
O7 C8 H8A 110.1 .
C9 C8 H8A 110.1 .
O7 C8 H8B 110.1 .
C9 C8 H8B 110.1 .
H8A C8 H8B 108.4 .
O10 C9 C8 108.8(3) .
O10 C9 H9A 109.9 .
C8 C9 H9A 109.9 .
O10 C9 H9B 109.9 .
C8 C9 H9B 109.9 .
H9A C9 H9B 108.3 .
O10 C11 C12 108.4(3) .
O10 C11 H11A 110.0 .
C12 C11 H11A 110.0 .
O10 C11 H11B 110.0 .
C12 C11 H11B 110.0 .
H11A C11 H11B 108.4 .
O13 C12 C11 108.9(3) .
O13 C12 H12A 109.9 .
C11 C12 H12A 109.9 .
O13 C12 H12B 109.9 .
C11 C12 H12B 109.9 .
H12A C12 H12B 108.3 .
O13 C14 C15 108.1(2) .
O13 C14 H14A 110.1 .
C15 C14 H14A 110.1 .
O13 C14 H14B 110.1 .
C15 C14 H14B 110.1 .
H14A C14 H14B 108.4 .
O16 C15 C14 108.5(3) .
O16 C15 H15A 110.0 .
C14 C15 H15A 110.0 .
O16 C15 H15B 110.0 .
C14 C15 H15B 110.0 .
H15A C15 H15B 108.4 .
O16 C17 C18 109.0(3) .
O16 C17 H17A 109.9 .
C18 C17 H17A 109.9 .
O16 C17 H17B 109.9 .
C18 C17 H17B 109.9 .
H17A C17 H17B 108.3 .
O1 C18 C17 109.5(3) .
O1 C18 H18B 109.8 .
C17 C18 H18B 109.8 .
O1 C18 H18A 109.8 .
C17 C18 H18A 109.8 .
H18B C18 H18A 108.2 .
O20 C21 N23 118.8(3) .
O20 C21 B22 126.1(3) .
N23 C21 B22 115.1(3) .
O20 C21 K1 51.65(16) .
N23 C21 K1 169.4(2) .
B22 C21 K1 74.53(19) .
C29 C24 C25 118.0(3) .
C29 C24 N23 123.5(3) .
C25 C24 N23 118.5(3) .
C26 C25 C24 121.8(3) .
C26 C25 H25A 119.1 .
C24 C25 H25A 119.1 .
C25 C26 C27 119.8(3) .
C25 C26 H26A 120.1 .
C27 C26 H26A 120.1 .
C28 C27 C26 119.0(3) .
C28 C27 H27A 120.5 .
C26 C27 H27A 120.5 .
C27 C28 C29 121.5(3) .
C27 C28 H28A 119.3 .
C29 C28 H28A 119.3 .
C24 C29 C28 119.9(3) .
C24 C29 H29A 120.0 .
C28 C29 H29A 120.0 .
N33 C30 C31 125.1(9) .
N33 C30 C32 124.2(9) .
C31 C30 C32 110.7(5) .
C32 C31 C30 125.4(5) 2_565
C32 C31 H31A 117.3 2_565
C30 C31 H31A 117.3 .
C31 C32 C30 123.8(5) 2_565
C31 C32 H32A 118.1 2_565
C30 C32 H32A 118.1 .
C21 N23 C24 131.5(3) .
C21 N23 H23A 114.2 .
C24 N23 H23A 114.2 .
C18 O1 C2 112.4(2) .
C18 O1 K1 118.87(17) .
C2 O1 K1 119.10(17) .
C3 O4 C5 112.5(3) .
C3 O4 K1 109.51(17) .
C5 O4 K1 106.19(17) .
C8 O7 C6 113.0(2) .
C8 O7 K1 121.52(17) .
C6 O7 K1 119.58(18) .
C11 O10 C9 112.4(2) .
C11 O10 K1 106.58(17) .
C9 O10 K1 106.71(18) .
C12 O13 C14 112.2(2) .
C12 O13 K1 120.62(19) .
C14 O13 K1 119.97(18) .
C17 O16 C15 112.3(2) .
C17 O16 K1 109.10(18) .
C15 O16 K1 107.61(16) .
C21 O20 K1 107.55(19) .
O20 K1 O7 80.08(7) .
O20 K1 O13 93.12(7) .
O7 K1 O13 115.69(7) .
O20 K1 O1 129.92(7) .
O7 K1 O1 115.95(7) .
O13 K1 O1 116.42(7) .
O20 K1 O16 129.06(7) .
O7 K1 O16 148.45(6) .
O13 K1 O16 58.47(6) .
O1 K1 O16 58.03(6) .
O20 K1 O4 113.27(7) .
O7 K1 O4 58.54(6) .
O13 K1 O4 149.76(6) .
O1 K1 O4 57.57(6) .
O16 K1 O4 109.25(6) .
O20 K1 O10 78.66(7) .
O7 K1 O10 57.89(6) .
O13 K1 O10 58.07(6) .
O1 K1 O10 151.03(6) .
O16 K1 O10 110.65(7) .
O4 K1 O10 111.12(6) .
O20 K1 B22 49.11(9) .
O7 K1 B22 123.60(9) .
O13 K1 B22 92.79(9) .
O1 K1 B22 87.83(8) .
O16 K1 B22 87.90(8) .
O4 K1 B22 115.38(9) .
O10 K1 B22 119.78(8) .
O20 K1 C21 20.80(6) .
O7 K1 C21 98.47(7) .
O13 K1 C21 93.86(7) .
O1 K1 C21 112.33(7) .
O16 K1 C21 112.54(7) .
O4 K1 C21 116.10(7) .
O10 K1 C21 96.62(7) .
B22 K1 C21 28.32(9) .
O20 K1 H22B 60.8(5) .
O7 K1 H22B 121.1(6) .
O13 K1 H22B 109.1(5) .
O1 K1 H22B 71.3(5) .
O16 K1 H22B 87.8(6) .
O4 K1 H22B 97.1(4) .
O10 K1 H22B 137.5(4) .
B22 K1 H22B 19.5(4) .
C21 K1 H22B 41.2(5) .
O20 K1 H22C 58.8(5) .
O7 K1 H22C 138.6(5) .
O13 K1 H22C 74.7(4) .
O1 K1 H22C 89.6(6) .
O16 K1 H22C 72.4(5) .
O4 K1 H22C 131.1(5) .
O10 K1 H22C 113.4(5) .
B22 K1 H22C 19.5(3) .
C21 K1 H22C 40.2(5) .
H22B K1 H22C 34.6(6) .
C21 B22 K1 77.1(2) .
C21 B22 H22A 109.6(15) .
K1 B22 H22A 168.7(15) .
C21 B22 H22B 107.3(16) .
K1 B22 H22B 59.0(15) .
H22A B22 H22B 110(2) .
C21 B22 H22C 107.9(17) .
K1 B22 H22C 70.8(16) .
H22A B22 H22C 114(2) .
H22B B22 H22C 108(2) .

loop_
_geom_bond_atom_site_label_1
_geom_bond_atom_site_label_2
_geom_bond_distance
_geom_bond_site_symmetry_2
C2 O1 1.419(4) .
C2 C3 1.493(4) .
C2 H2A 0.9900 .
C2 H2B 0.9900 .
C3 O4 1.416(4) .
C3 H3A 0.9900 .
C3 H3B 0.9900 .
C5 O4 1.420(4) .
C5 C6 1.489(4) .
C5 H5A 0.9900 .
C5 H5B 0.9900 .
C6 O7 1.427(4) .
C6 H6A 0.9900 .
C6 H6B 0.9900 .
C8 O7 1.425(4) .
C8 C9 1.484(5) .
C8 H8A 0.9900 .
C8 H8B 0.9900 .
C9 O10 1.428(4) .
C9 H9A 0.9900 .
C9 H9B 0.9900 .
C11 O10 1.419(4) .
C11 C12 1.495(4) .
C11 H11A 0.9900 .
C11 H11B 0.9900 .
C12 O13 1.413(4) .
C12 H12A 0.9900 .
C12 H12B 0.9900 .
C14 O13 1.416(3) .
C14 C15 1.490(4) .
C14 H14A 0.9900 .
C14 H14B 0.9900 .
C15 O16 1.429(4) .
C15 H15A 0.9900 .
C15 H15B 0.9900 .
C17 O16 1.425(4) .
C17 C18 1.480(4) .
C17 H17A 0.9900 .
C17 H17B 0.9900 .
C18 O1 1.416(4) .
C18 H18B 0.9900 .
C18 H18A 0.9900 .
C21 O20 1.232(3) .
C21 N23 1.385(4) .
C21 B22 1.609(5) .
C21 K1 3.308(3) .
C24 C29 1.387(4) .
C24 C25 1.391(4) .
C24 N23 1.399(3) .
C25 C26 1.375(4) .
C25 H25A 0.9500 .
C26 C27 1.386(4) .
C26 H26A 0.9500 .
C27 C28 1.368(4) .
C27 H27A 0.9500 .
C28 C29 1.390(4) .
C28 H28A 0.9500 .
C29 H29A 0.9500 .
C30 N33 1.149(7) .
C30 C31 1.406(4) .
C30 C32 1.409(4) .
C31 C32 1.386(6) 2_565
C31 H31A 0.9500 .
C32 C31 1.386(6) 2_565
C32 H32A 0.9500 .
N23 H23A 0.8800 .
O1 K1 2.877(2) .
O4 K1 2.943(2) .
O7 K1 2.812(2) .
O10 K1 2.951(2) .
O13 K1 2.822(2) .
O16 K1 2.924(2) .
O20 K1 2.721(2) .
K1 B22 3.270(4) .
K1 H22B 2.86(3) .
K1 H22C 3.09(3) .
B22 H22A 1.131(17) .
B22 H22B 1.113(17) .
B22 H22C 1.092(17) .

loop_
_geom_torsion_atom_site_label_1
_geom_torsion_atom_site_label_2
_geom_torsion_atom_site_label_3
_geom_torsion_atom_site_label_4
_geom_torsion
_geom_torsion_site_symmetry_4
O1 C2 C3 O4 66.3(3) .
O4 C5 C6 O7 -68.3(3) .
O7 C8 C9 O10 64.5(3) .
O10 C11 C12 O13 -65.4(3) .
O13 C14 C15 O16 66.7(3) .
O16 C17 C18 O1 -65.0(3) .
C29 C24 C25 C26 -0.2(4) .
N23 C24 C25 C26 -179.8(3) .
C24 C25 C26 C27 1.2(4) .
C25 C26 C27 C28 -1.4(5) .
C26 C27 C28 C29 0.5(5) .
C25 C24 C29 C28 -0.7(4) .
N23 C24 C29 C28 178.9(3) .
C27 C28 C29 C24 0.6(4) .
N33 C30 C31 C32 -178.7(8) 2_565
C32 C30 C31 C32 -1.6(6) 2_565
N33 C30 C32 C31 175.8(7) 2_565
C31 C30 C32 C31 -1.3(6) 2_565
O20 C21 N23 C24 6.1(5) .
B22 C21 N23 C24 -171.9(3) .
K1 C21 N23 C24 -17.8(13) .
C29 C24 N23 C21 -9.2(5) .
C25 C24 N23 C21 170.4(3) .
C17 C18 O1 C2 179.1(3) .
C17 C18 O1 K1 33.2(3) .
C3 C2 O1 C18 178.8(3) .
C3 C2 O1 K1 -35.3(3) .
C2 C3 O4 C5 179.2(3) .
C2 C3 O4 K1 -62.9(3) .
C6 C5 O4 C3 -175.2(3) .
C6 C5 O4 K1 65.0(3) .
C9 C8 O7 C6 177.1(3) .
C9 C8 O7 K1 -30.0(3) .
C5 C6 O7 C8 -172.4(3) .
C5 C6 O7 K1 34.2(3) .
C12 C11 O10 C9 -179.0(3) .
C12 C11 O10 K1 64.5(3) .
C8 C9 O10 C11 179.0(3) .
C8 C9 O10 K1 -64.5(3) .
C11 C12 O13 C14 -179.1(3) .
C11 C12 O13 K1 30.6(3) .
C15 C14 O13 C12 174.6(3) .
C15 C14 O13 K1 -34.8(3) .
C18 C17 O16 C15 -178.3(2) .
C18 C17 O16 K1 62.5(3) .
C14 C15 O16 C17 176.8(3) .
C14 C15 O16 K1 -63.1(2) .
N23 C21 O20 K1 -174.6(2) .
B22 C21 O20 K1 3.1(4) .
C21 O20 K1 O7 151.8(2) .
C21 O20 K1 O13 -92.6(2) .
C21 O20 K1 O1 36.2(2) .
C21 O20 K1 O16 -41.7(2) .
C21 O20 K1 O4 102.5(2) .
C21 O20 K1 O10 -149.2(2) .
C21 O20 K1 B22 -1.7(2) .
C8 O7 K1 O20 81.8(2) .
C6 O7 K1 O20 -127.0(2) .
C8 O7 K1 O13 -6.9(2) .
C6 O7 K1 O13 144.3(2) .
C8 O7 K1 O1 -148.5(2) .
C6 O7 K1 O1 2.7(2) .
C8 O7 K1 O16 -77.9(2) .
C6 O7 K1 O16 73.3(2) .
C8 O7 K1 O4 -152.9(2) .
C6 O7 K1 O4 -1.8(2) .
C8 O7 K1 O10 -1.0(2) .
C6 O7 K1 O10 150.2(2) .
C8 O7 K1 B22 105.7(2) .
C6 O7 K1 B22 -103.1(2) .
C8 O7 K1 C21 91.6(2) .
C6 O7 K1 C21 -117.3(2) .
C12 O13 K1 O20 -74.0(2) .
C14 O13 K1 O20 137.9(2) .
C12 O13 K1 O7 6.5(2) .
C14 O13 K1 O7 -141.58(19) .
C12 O13 K1 O1 147.9(2) .
C14 O13 K1 O1 -0.2(2) .
C12 O13 K1 O16 151.0(2) .
C14 O13 K1 O16 2.94(19) .
C12 O13 K1 O4 77.5(2) .
C14 O13 K1 O4 -70.5(2) .
C12 O13 K1 O10 0.6(2) .
C14 O13 K1 O10 -147.5(2) .
C12 O13 K1 B22 -123.2(2) .
C14 O13 K1 B22 88.8(2) .
C12 O13 K1 C21 -94.8(2) .
C14 O13 K1 C21 117.1(2) .
C18 O1 K1 O20 -118.5(2) .
C2 O1 K1 O20 97.8(2) .
C18 O1 K1 O7 142.5(2) .
C2 O1 K1 O7 -1.2(2) .
C18 O1 K1 O13 1.2(2) .
C2 O1 K1 O13 -142.5(2) .
C18 O1 K1 O16 -1.97(19) .
C2 O1 K1 O16 -145.6(2) .
C18 O1 K1 O4 147.0(2) .
C2 O1 K1 O4 3.3(2) .
C18 O1 K1 O10 72.4(3) .
C2 O1 K1 O10 -71.2(3) .
C18 O1 K1 B22 -90.8(2) .
C2 O1 K1 B22 125.5(2) .
C18 O1 K1 C21 -105.4(2) .
C2 O1 K1 C21 110.9(2) .
C17 O16 K1 O20 87.2(2) .
C15 O16 K1 O20 -34.8(2) .
C17 O16 K1 O7 -118.9(2) .
C15 O16 K1 O7 119.06(19) .
C17 O16 K1 O13 152.7(2) .
C15 O16 K1 O13 30.63(17) .
C17 O16 K1 O1 -30.65(18) .
C15 O16 K1 O1 -152.69(19) .
C17 O16 K1 O4 -58.09(19) .
C15 O16 K1 O4 179.87(17) .
C17 O16 K1 O10 179.26(18) .
C15 O16 K1 O10 57.21(18) .
C17 O16 K1 B22 58.10(19) .
C15 O16 K1 B22 -63.94(18) .
C17 O16 K1 C21 72.41(19) .
C15 O16 K1 C21 -49.63(19) .
C3 O4 K1 O20 -92.8(2) .
C5 O4 K1 O20 29.0(2) .
C3 O4 K1 O7 -153.9(2) .
C5 O4 K1 O7 -32.14(18) .
C3 O4 K1 O13 118.4(2) .
C5 O4 K1 O13 -119.8(2) .
C3 O4 K1 O1 30.88(18) .
C5 O4 K1 O1 152.6(2) .
C3 O4 K1 O16 58.47(19) .
C5 O4 K1 O16 -179.76(18) .
C3 O4 K1 O10 -179.16(18) .
C5 O4 K1 O10 -57.4(2) .
C3 O4 K1 B22 -38.6(2) .
C5 O4 K1 B22 83.2(2) .
C3 O4 K1 C21 -70.1(2) .
C5 O4 K1 C21 51.7(2) .
C11 O10 K1 O20 67.90(19) .
C9 O10 K1 O20 -52.41(19) .
C11 O10 K1 O7 153.2(2) .
C9 O10 K1 O7 32.90(18) .
C11 O10 K1 O13 -33.08(18) .
C9 O10 K1 O13 -153.4(2) .
C11 O10 K1 O1 -120.6(2) .
C9 O10 K1 O1 119.1(2) .
C11 O10 K1 O16 -59.79(19) .
C9 O10 K1 O16 179.90(18) .
C11 O10 K1 O4 178.66(18) .
C9 O10 K1 O4 58.35(19) .
C11 O10 K1 B22 40.0(2) .
C9 O10 K1 B22 -80.3(2) .
C11 O10 K1 C21 57.35(19) .
C9 O10 K1 C21 -62.96(19) .
N23 C21 K1 O20 26.9(10) .
B22 C21 K1 O20 -177.4(3) .
O20 C21 K1 O7 -28.1(2) .
N23 C21 K1 O7 -1.2(11) .
B22 C21 K1 O7 154.58(19) .
O20 C21 K1 O13 88.6(2) .
N23 C21 K1 O13 115.5(11) .
B22 C21 K1 O13 -88.72(19) .
O20 C21 K1 O1 -150.7(2) .
N23 C21 K1 O1 -123.8(11) .
B22 C21 K1 O1 31.9(2) .
O20 C21 K1 O16 146.0(2) .
N23 C21 K1 O16 172.9(11) .
B22 C21 K1 O16 -31.4(2) .
O20 C21 K1 O4 -87.1(2) .
N23 C21 K1 O4 -60.2(11) .
B22 C21 K1 O4 95.56(19) .
O20 C21 K1 O10 30.4(2) .
N23 C21 K1 O10 57.2(11) .
B22 C21 K1 O10 -147.00(19) .
O20 C21 K1 B22 177.4(3) .
N23 C21 K1 B22 -155.8(12) .
O20 C21 B22 K1 -2.6(3) .
N23 C21 B22 K1 175.2(2) .
O20 K1 B22 C21 1.24(15) .
O7 K1 B22 C21 -30.6(2) .
O13 K1 B22 C21 92.96(18) .
O1 K1 B22 C21 -150.68(18) .
O16 K1 B22 C21 151.24(18) .
O4 K1 B22 C21 -98.41(18) .
O10 K1 B22 C21 38.6(2) .
